data_4331522
loop_
_publ_author_name
'Mori, Shigeki'
'Shimizu, Soji'
'Taniguchi, Ryuichiro'
'Osuka, Atsuhiro'

_publ_section_title
;
 Group 10 Metal Complexes ofmeso-Aryl-Substituted [26]Hexaphyrins with a
 Metal&#x2212;Carbon Bond
;
_journal_issue 12
_journal_name_full 'Inorganic Chemistry'
_journal_page_first 4127
_journal_page_last 4129
_journal_paper_doi 10.1021/ic050447e
_journal_volume 44
_journal_year 2005
_chemical_formula_moiety 'C68 H14 Cl6 F30 N6 Pd'
_chemical_formula_sum 'C68 H14 Cl6 F30 N6 Pd'
_chemical_formula_weight 1803.97
_chemical_name_systematic
; 
 ? 
;
_space_group_IT_number 2
_symmetry_cell_setting triclinic
_symmetry_Int_Tables_number 2
_symmetry_space_group_name_Hall '-P 1'
_symmetry_space_group_name_H-M 'P -1'
_atom_sites_solution_hydrogens geom
_atom_sites_solution_primary direct
_atom_sites_solution_secondary difmap
_audit_creation_method SHELXL-97
_cell_angle_alpha 77.918(2)
_cell_angle_beta 86.328(2)
_cell_angle_gamma 86.770(2)
_cell_formula_units_Z 2
_cell_length_a 7.4793(8)
_cell_length_b 17.2353(18)
_cell_length_c 25.250(3)
_cell_measurement_reflns_used 5638
_cell_measurement_temperature 90(2)
_cell_measurement_theta_max 27.97
_cell_measurement_theta_min 2.39
_cell_volume 3173.2(6)
_computing_cell_refinement 'Bruker SMART'
_computing_data_collection 'Bruker SMART'
_computing_data_reduction 'Bruker SAINT'
_computing_molecular_graphics 'Bruker SHELXTL'
_computing_publication_material 'Bruker SHELXTL'
_computing_structure_refinement 'SHELXL-97 (Sheldrick, 1997)'
_computing_structure_solution 'SHELXS-97 (Sheldrick, 1990)'
_diffrn_ambient_temperature 90(2)
_diffrn_detector_area_resol_mean 8.366
_diffrn_measured_fraction_theta_full 0.852
_diffrn_measured_fraction_theta_max 0.852
_diffrn_measurement_device_type 'CCD area detector'
_diffrn_measurement_method 'phi and omega scans'
_diffrn_radiation_monochromator graphite
_diffrn_radiation_source 'fine-focus sealed tube'
_diffrn_radiation_type MoK\a
_diffrn_radiation_wavelength 0.71073
_diffrn_reflns_av_R_equivalents 0.0244
_diffrn_reflns_av_sigmaI/netI 0.0592
_diffrn_reflns_limit_h_max 9
_diffrn_reflns_limit_h_min -9
_diffrn_reflns_limit_k_max 15
_diffrn_reflns_limit_k_min -21
_diffrn_reflns_limit_l_max 29
_diffrn_reflns_limit_l_min -31
_diffrn_reflns_number 18346
_diffrn_reflns_theta_full 28.07
_diffrn_reflns_theta_max 28.07
_diffrn_reflns_theta_min 1.21
_exptl_absorpt_coefficient_mu 0.686
_exptl_absorpt_correction_T_max 0.9665
_exptl_absorpt_correction_T_min 0.6837
_exptl_absorpt_correction_type empirical
_exptl_crystal_colour violet
_exptl_crystal_density_diffrn 1.888
_exptl_crystal_density_method 'not measured'
_exptl_crystal_description prism
_exptl_crystal_F_000 1764
_exptl_crystal_size_max 0.60
_exptl_crystal_size_mid 0.20
_exptl_crystal_size_min 0.05
_refine_diff_density_max 4.810
_refine_diff_density_min -3.005
_refine_diff_density_rms 0.211
_refine_ls_extinction_method none
_refine_ls_goodness_of_fit_ref 1.047
_refine_ls_hydrogen_treatment constr
_refine_ls_matrix_type full
_refine_ls_number_parameters 960
_refine_ls_number_reflns 13133
_refine_ls_number_restraints 15
_refine_ls_restrained_S_all 1.050
_refine_ls_R_factor_all 0.1134
_refine_ls_R_factor_gt 0.0944
_refine_ls_shift/su_max 0.000
_refine_ls_shift/su_mean 0.000
_refine_ls_structure_factor_coef Fsqd
_refine_ls_weighting_details 'calc w=1/[\s^2^(Fo^2^)+(0.1231P)^2^+47.2130P] where P=(Fo^2^+2Fc^2^)/3'
_refine_ls_weighting_scheme calc
_refine_ls_wR_factor_gt 0.2434
_refine_ls_wR_factor_ref 0.2591
_reflns_number_gt 10581
_reflns_number_total 13133
_reflns_threshold_expression >2sigma(I)
_cod_data_source_file ic050447esup2.cif
_cod_data_source_block f56pd1
_cod_database_code 4331522

loop_
_symmetry_equiv_pos_as_xyz
'x, y, z'
'-x, -y, -z'

loop_
_atom_site_label
_atom_site_type_symbol
_atom_site_fract_x
_atom_site_fract_y
_atom_site_fract_z
_atom_site_U_iso_or_equiv
_atom_site_adp_type
_atom_site_occupancy
_atom_site_symmetry_multiplicity
_atom_site_calc_flag
_atom_site_refinement_flags
C1 C 0.5550(9) 0.0799(4) 0.1575(3) 0.0140(13) Uani 1 1 d .
C2 C 0.5358(10) 0.0181(4) 0.1274(3) 0.0149(13) Uani 1 1 d .
H2 H 0.6045 -0.0306 0.1306 0.018 Uiso 1 1 calc R
C3 C 0.4004(10) 0.0434(4) 0.0936(3) 0.0171(14) Uani 1 1 d .
H3 H 0.3579 0.0164 0.0681 0.021 Uiso 1 1 calc R
C4 C 0.3336(10) 0.1194(4) 0.1041(3) 0.0148(13) Uani 1 1 d .
C5 C 0.2233(9) 0.1752(4) 0.0706(3) 0.0123(13) Uani 1 1 d .
C6 C 0.2032(9) 0.2553(4) 0.0741(3) 0.0129(13) Uani 1 1 d .
C7 C 0.1252(10) 0.3189(4) 0.0345(3) 0.0181(14) Uani 1 1 d .
H7 H 0.0703 0.3135 0.0026 0.022 Uiso 1 1 calc R
C8 C 0.1446(10) 0.3871(4) 0.0510(3) 0.0189(15) Uani 1 1 d .
H8 H 0.1100 0.4390 0.0323 0.023 Uiso 1 1 calc R
C9 C 0.2282(9) 0.3667(4) 0.1026(3) 0.0142(13) Uani 1 1 d .
C10 C 0.2608(10) 0.4178(4) 0.1369(3) 0.0163(14) Uani 1 1 d .
C11 C 0.2974(10) 0.3929(4) 0.1916(3) 0.0154(14) Uani 1 1 d .
C12 C 0.3246(11) 0.4460(4) 0.2276(3) 0.0208(15) Uani 1 1 d .
H12 H 0.3321 0.5020 0.2177 0.025 Uiso 1 1 calc R
C13 C 0.3373(11) 0.4009(4) 0.2780(3) 0.0201(15) Uani 1 1 d .
H13 H 0.3542 0.4195 0.3101 0.024 Uiso 1 1 calc R
C14 C 0.3206(10) 0.3203(4) 0.2742(3) 0.0167(14) Uani 1 1 d .
C15 C 0.3190(9) 0.2536(4) 0.3168(3) 0.0153(14) Uani 1 1 d .
C16 C 0.3182(9) 0.1768(4) 0.3094(3) 0.0146(13) Uani 1 1 d .
C17 C 0.3546(9) 0.1487(4) 0.2598(3) 0.0140(13) Uani 1 1 d .
C18 C 0.3543(9) 0.0662(4) 0.2758(3) 0.0121(13) Uani 1 1 d .
H18 H 0.3770 0.0304 0.2519 0.015 Uiso 1 1 calc R
C19 C 0.3158(9) 0.0431(4) 0.3321(3) 0.0129(13) Uani 1 1 d .
C20 C 0.2949(9) -0.0345(4) 0.3664(3) 0.0135(13) Uani 1 1 d .
C21 C 0.4096(9) -0.0974(4) 0.3586(3) 0.0140(13) Uani 1 1 d .
C22 C 0.4115(10) -0.1802(4) 0.3832(3) 0.0167(14) Uani 1 1 d .
H22 H 0.3237 -0.2058 0.4088 0.020 Uiso 1 1 calc R
C23 C 0.5617(9) -0.2162(4) 0.3633(3) 0.0157(14) Uani 1 1 d .
H23 H 0.5951 -0.2711 0.3729 0.019 Uiso 1 1 calc R
C24 C 0.6603(10) -0.1577(4) 0.3258(3) 0.0162(14) Uani 1 1 d .
C25 C 0.8218(10) -0.1624(4) 0.2967(3) 0.0148(13) Uani 1 1 d .
C26 C 0.8773(9) -0.0962(4) 0.2556(3) 0.0156(14) Uani 1 1 d .
C27 C 1.0419(10) -0.0589(4) 0.2436(3) 0.0164(14) Uani 1 1 d .
H27 H 1.1561 -0.0816 0.2543 0.020 Uiso 1 1 calc R
C28 C 1.0078(10) 0.0170(4) 0.2134(3) 0.0173(14) Uani 1 1 d .
H28 H 1.0942 0.0559 0.2009 0.021 Uiso 1 1 calc R
C29 C 0.8245(9) 0.0262(4) 0.2044(3) 0.0136(13) Uani 1 1 d .
C30 C 0.7129(9) 0.0912(4) 0.1814(3) 0.0136(13) Uani 1 1 d .
C31 C 0.1437(9) 0.1495(4) 0.0245(3) 0.0138(13) Uani 1 1 d .
C32 C -0.0089(9) 0.1067(4) 0.0318(3) 0.0142(13) Uani 1 1 d .
C33 C -0.0899(10) 0.0865(4) -0.0104(3) 0.0161(14) Uani 1 1 d .
C34 C -0.0126(11) 0.1055(4) -0.0623(3) 0.0192(15) Uani 1 1 d .
C35 C 0.1447(11) 0.1459(4) -0.0710(3) 0.0184(15) Uani 1 1 d .
C36 C 0.2194(10) 0.1682(4) -0.0284(3) 0.0162(14) Uani 1 1 d .
C37 C 0.2517(10) 0.5043(4) 0.1123(3) 0.0141(13) Uani 1 1 d .
C38 C 0.3746(10) 0.5367(4) 0.0709(3) 0.0196(15) Uani 1 1 d .
C39 C 0.3667(11) 0.6157(4) 0.0448(3) 0.0206(15) Uani 1 1 d .
C40 C 0.2348(11) 0.6654(4) 0.0616(3) 0.0210(15) Uani 1 1 d .
C41 C 0.1116(10) 0.6363(4) 0.1023(3) 0.0190(15) Uani 1 1 d .
C42 C 0.1206(10) 0.5576(4) 0.1269(3) 0.0191(15) Uani 1 1 d .
C43 C 0.3207(10) 0.2688(4) 0.3733(3) 0.0153(14) Uani 1 1 d .
C44 C 0.1645(12) 0.2891(5) 0.4008(3) 0.0276(18) Uani 1 1 d .
C45 C 0.1656(13) 0.3045(7) 0.4526(3) 0.038(2) Uani 1 1 d .
C46 C 0.3244(13) 0.2996(5) 0.4774(3) 0.0298(19) Uani 1 1 d .
C47 C 0.4809(11) 0.2778(5) 0.4516(3) 0.0236(16) Uani 1 1 d .
C48 C 0.4766(11) 0.2619(5) 0.4004(3) 0.0214(16) Uani 1 1 d .
C49 C 0.1487(9) -0.0470(4) 0.4092(3) 0.0132(13) Uani 1 1 d .
C50 C -0.0268(10) -0.0241(4) 0.3975(3) 0.0164(14) Uani 1 1 d .
C51 C -0.1687(10) -0.0403(4) 0.4355(3) 0.0175(14) Uani 1 1 d .
C52 C -0.1354(10) -0.0810(4) 0.4872(3) 0.0184(15) Uani 1 1 d .
C53 C 0.0363(10) -0.1035(4) 0.5012(3) 0.0185(15) Uani 1 1 d .
C54 C 0.1766(10) -0.0852(4) 0.4627(3) 0.0159(14) Uani 1 1 d .
C55 C 0.9442(9) -0.2331(4) 0.3106(3) 0.0157(14) Uani 1 1 d .
C56 C 1.0063(10) -0.2754(4) 0.2719(3) 0.0187(15) Uani 1 1 d .
C57 C 1.1122(12) -0.3438(5) 0.2836(3) 0.0262(17) Uani 1 1 d .
C58 C 1.1639(12) -0.3710(5) 0.3361(4) 0.0291(19) Uani 1 1 d .
C59 C 1.1103(11) -0.3290(5) 0.3757(3) 0.0247(17) Uani 1 1 d .
C60 C 1.0012(10) -0.2620(4) 0.3627(3) 0.0189(15) Uani 1 1 d .
C61 C 0.7606(10) 0.1729(4) 0.1824(3) 0.0168(14) Uani 1 1 d .
C62 C 0.7479(10) 0.2348(5) 0.1374(3) 0.0201(15) Uani 1 1 d .
C63 C 0.7687(11) 0.3126(5) 0.1405(4) 0.0264(18) Uani 1 1 d .
C64 C 0.8072(11) 0.3302(5) 0.1896(4) 0.031(2) Uani 1 1 d .
C65 C 0.8285(11) 0.2701(5) 0.2343(4) 0.0287(18) Uani 1 1 d .
C66 C 0.8026(10) 0.1936(5) 0.2306(3) 0.0215(16) Uani 1 1 d .
C67 C 0.576(2) 0.7143(7) 0.2021(4) 0.075(4) Uiso 1 1 d D
C68 C 0.761(3) 0.476(2) 0.3933(9) 0.210(16) Uiso 1 1 d D
Cl1 Cl 0.5243(8) 0.6574(3) 0.1555(2) 0.1087(16) Uiso 1 1 d D
Cl2 Cl 0.5866(5) 0.6510(2) 0.26650(16) 0.0726(9) Uiso 1 1 d D
Cl3 Cl 0.4200(8) 0.7931(4) 0.2088(3) 0.1157(17) Uiso 1 1 d D
Cl4 Cl 0.563(4) 0.4904(19) 0.4356(12) 0.545(19) Uiso 1 1 d D
Cl5 Cl 0.870(2) 0.4759(10) 0.3276(7) 0.307(8) Uiso 1 1 d D
Cl6 Cl 0.9211(17) 0.5007(7) 0.4396(5) 0.225(5) Uiso 1 1 d D
F1 F -0.0840(6) 0.0838(3) 0.08188(17) 0.0217(9) Uani 1 1 d .
F2 F -0.2420(6) 0.0469(3) -0.00131(19) 0.0265(10) Uani 1 1 d .
F3 F -0.0889(7) 0.0861(3) -0.10343(18) 0.0271(10) Uani 1 1 d .
F4 F 0.2216(7) 0.1631(3) -0.12099(17) 0.0266(10) Uani 1 1 d .
F5 F 0.3708(7) 0.2080(3) -0.03868(18) 0.0270(10) Uani 1 1 d .
F6 F 0.5098(7) 0.4896(3) 0.0560(2) 0.0306(11) Uani 1 1 d .
F7 F 0.4877(7) 0.6433(3) 0.0057(2) 0.0343(12) Uani 1 1 d .
F8 F 0.2259(7) 0.7422(3) 0.03756(19) 0.0271(10) Uani 1 1 d .
F9 F -0.0166(7) 0.6858(3) 0.1181(2) 0.0298(11) Uani 1 1 d .
F10 F -0.0030(7) 0.5323(3) 0.1670(2) 0.0284(11) Uani 1 1 d .
F11 F 0.0084(7) 0.2958(4) 0.3774(2) 0.0425(15) Uani 1 1 d .
F12 F 0.0132(9) 0.3230(6) 0.4781(3) 0.072(2) Uani 1 1 d .
F13 F 0.3281(9) 0.3164(4) 0.5266(2) 0.0467(15) Uani 1 1 d .
F14 F 0.6372(7) 0.2746(4) 0.4756(2) 0.0381(13) Uani 1 1 d .
F15 F 0.6300(7) 0.2410(4) 0.3761(2) 0.0416(14) Uani 1 1 d .
F16 F -0.0663(6) 0.0123(3) 0.34740(16) 0.0216(9) Uani 1 1 d .
F17 F -0.3361(6) -0.0173(3) 0.42237(18) 0.0254(10) Uani 1 1 d .
F18 F -0.2727(6) -0.0972(3) 0.52451(17) 0.0261(10) Uani 1 1 d .
F19 F 0.0679(7) -0.1400(3) 0.55202(17) 0.0260(10) Uani 1 1 d .
F20 F 0.3439(6) -0.1046(3) 0.47914(17) 0.0226(9) Uani 1 1 d .
F21 F 0.9590(7) -0.2511(3) 0.22042(18) 0.0269(10) Uani 1 1 d .
F22 F 1.1640(8) -0.3841(3) 0.2451(2) 0.0417(14) Uani 1 1 d .
F23 F 1.2682(9) -0.4371(3) 0.3483(2) 0.0467(15) Uani 1 1 d .
F24 F 1.1681(7) -0.3533(3) 0.4255(2) 0.0370(13) Uani 1 1 d .
F25 F 0.9545(6) -0.2215(3) 0.40207(18) 0.0236(10) Uani 1 1 d .
F26 F 0.7117(6) 0.2209(3) 0.08914(17) 0.0238(10) Uani 1 1 d .
F27 F 0.7496(7) 0.3714(3) 0.0971(2) 0.0392(13) Uani 1 1 d .
F28 F 0.8247(9) 0.4051(3) 0.1935(3) 0.0525(17) Uani 1 1 d .
F29 F 0.8656(8) 0.2874(4) 0.2814(2) 0.0439(15) Uani 1 1 d .
F30 F 0.8106(7) 0.1377(3) 0.27610(18) 0.0279(10) Uani 1 1 d .
N1 N 0.4179(8) 0.1356(3) 0.1462(2) 0.0115(11) Uani 1 1 d .
N2 N 0.2629(7) 0.2864(3) 0.1148(2) 0.0117(11) Uani 1 1 d .
N3 N 0.2990(8) 0.3165(3) 0.2209(2) 0.0150(12) Uani 1 1 d .
N4 N 0.2918(8) 0.1120(3) 0.3511(2) 0.0140(12) Uani 1 1 d .
H4 H 0.2636 0.1146 0.3851 0.017 Uiso 1 1 calc R
N5 N 0.5586(8) -0.0871(3) 0.3239(2) 0.0147(12) Uani 1 1 d .
H5 H 0.5867 -0.0414 0.3030 0.018 Uiso 1 1 calc R
N6 N 0.7515(8) -0.0443(3) 0.2289(2) 0.0138(11) Uani 1 1 d .
H6 H 0.6384 -0.0550 0.2276 0.017 Uiso 1 1 calc R
Pd1 Pd 0.33827(7) 0.22078(3) 0.187262(19) 0.00987(15) Uani 1 1 d .

loop_
_atom_site_aniso_label
_atom_site_aniso_U_11
_atom_site_aniso_U_22
_atom_site_aniso_U_33
_atom_site_aniso_U_23
_atom_site_aniso_U_13
_atom_site_aniso_U_12
C1 0.017(3) 0.017(3) 0.009(3) -0.005(3) 0.003(2) -0.002(3)
C2 0.019(3) 0.012(3) 0.015(3) -0.007(3) 0.003(3) 0.000(3)
C3 0.021(4) 0.018(3) 0.015(3) -0.010(3) -0.001(3) 0.000(3)
C4 0.019(3) 0.011(3) 0.012(3) 0.000(3) 0.003(3) 0.001(3)
C5 0.016(3) 0.013(3) 0.008(3) -0.004(2) 0.001(2) 0.001(3)
C6 0.011(3) 0.017(3) 0.011(3) -0.004(3) 0.000(2) 0.002(3)
C7 0.021(4) 0.020(4) 0.012(3) -0.001(3) -0.003(3) 0.002(3)
C8 0.027(4) 0.016(3) 0.013(3) -0.001(3) -0.002(3) 0.002(3)
C9 0.013(3) 0.013(3) 0.017(3) -0.003(3) 0.003(3) -0.004(3)
C10 0.020(4) 0.014(3) 0.014(3) -0.001(3) 0.003(3) 0.002(3)
C11 0.017(3) 0.016(3) 0.012(3) -0.003(3) 0.003(3) 0.001(3)
C12 0.029(4) 0.016(3) 0.020(4) -0.011(3) -0.002(3) 0.003(3)
C13 0.031(4) 0.019(4) 0.014(3) -0.009(3) -0.004(3) 0.002(3)
C14 0.017(3) 0.021(4) 0.013(3) -0.008(3) -0.002(3) 0.006(3)
C15 0.015(3) 0.022(4) 0.009(3) -0.005(3) 0.004(2) -0.001(3)
C16 0.015(3) 0.018(3) 0.010(3) -0.004(3) 0.003(2) -0.001(3)
C17 0.016(3) 0.013(3) 0.012(3) -0.003(3) -0.001(3) 0.002(3)
C18 0.011(3) 0.018(3) 0.009(3) -0.006(2) -0.001(2) -0.001(3)
C19 0.010(3) 0.015(3) 0.015(3) -0.005(3) 0.002(2) -0.001(2)
C20 0.013(3) 0.016(3) 0.011(3) -0.002(3) 0.000(2) -0.003(3)
C21 0.013(3) 0.016(3) 0.012(3) 0.000(3) 0.000(2) 0.002(3)
C22 0.019(4) 0.017(3) 0.013(3) -0.001(3) 0.001(3) -0.005(3)
C23 0.015(3) 0.014(3) 0.019(3) -0.004(3) 0.000(3) -0.003(3)
C24 0.018(4) 0.015(3) 0.014(3) -0.001(3) -0.001(3) 0.001(3)
C25 0.017(3) 0.016(3) 0.012(3) -0.005(3) -0.003(3) 0.002(3)
C26 0.014(3) 0.018(3) 0.016(3) -0.007(3) 0.000(3) 0.003(3)
C27 0.015(3) 0.021(4) 0.013(3) -0.003(3) -0.001(3) 0.000(3)
C28 0.016(4) 0.021(4) 0.015(3) -0.004(3) 0.000(3) -0.003(3)
C29 0.015(3) 0.018(3) 0.009(3) -0.005(3) 0.001(2) -0.001(3)
C30 0.018(3) 0.015(3) 0.008(3) -0.004(2) 0.004(2) -0.001(3)
C31 0.017(3) 0.015(3) 0.010(3) -0.006(3) -0.003(3) 0.004(3)
C32 0.017(3) 0.013(3) 0.013(3) -0.003(3) 0.001(3) 0.002(3)
C33 0.015(3) 0.015(3) 0.018(3) -0.004(3) -0.001(3) 0.001(3)
C34 0.028(4) 0.015(3) 0.015(3) -0.006(3) -0.006(3) 0.009(3)
C35 0.031(4) 0.014(3) 0.009(3) -0.001(3) 0.002(3) 0.002(3)
C36 0.015(3) 0.017(3) 0.017(3) -0.005(3) 0.002(3) 0.000(3)
C37 0.023(4) 0.012(3) 0.008(3) -0.003(2) -0.001(3) -0.001(3)
C38 0.021(4) 0.017(3) 0.020(4) -0.007(3) 0.001(3) 0.005(3)
C39 0.023(4) 0.015(3) 0.021(4) 0.000(3) 0.004(3) -0.003(3)
C40 0.030(4) 0.013(3) 0.019(4) -0.001(3) -0.003(3) 0.001(3)
C41 0.023(4) 0.016(3) 0.018(3) -0.006(3) -0.002(3) 0.005(3)
C42 0.020(4) 0.017(3) 0.020(4) -0.003(3) 0.001(3) 0.000(3)
C43 0.025(4) 0.012(3) 0.010(3) -0.003(2) -0.001(3) -0.002(3)
C44 0.028(4) 0.040(5) 0.016(4) -0.010(3) -0.003(3) 0.003(4)
C45 0.035(5) 0.066(7) 0.017(4) -0.023(4) 0.006(3) 0.001(5)
C46 0.046(5) 0.034(5) 0.012(4) -0.010(3) 0.000(3) -0.008(4)
C47 0.029(4) 0.022(4) 0.020(4) -0.002(3) -0.009(3) -0.005(3)
C48 0.027(4) 0.024(4) 0.014(3) -0.007(3) 0.001(3) -0.005(3)
C49 0.017(3) 0.011(3) 0.011(3) -0.002(2) 0.004(3) -0.003(3)
C50 0.019(4) 0.021(4) 0.010(3) -0.003(3) 0.001(3) -0.004(3)
C51 0.014(3) 0.025(4) 0.016(3) -0.010(3) 0.003(3) -0.003(3)
C52 0.024(4) 0.021(4) 0.013(3) -0.009(3) 0.007(3) -0.009(3)
C53 0.026(4) 0.021(4) 0.008(3) -0.001(3) 0.001(3) -0.006(3)
C54 0.015(3) 0.018(3) 0.014(3) -0.001(3) 0.001(3) -0.003(3)
C55 0.014(3) 0.015(3) 0.018(3) -0.004(3) 0.002(3) 0.000(3)
C56 0.016(3) 0.019(4) 0.021(4) -0.004(3) 0.002(3) -0.002(3)
C57 0.030(4) 0.022(4) 0.029(4) -0.014(3) 0.001(3) 0.006(3)
C58 0.026(4) 0.022(4) 0.035(5) -0.001(3) 0.000(3) 0.014(3)
C59 0.027(4) 0.024(4) 0.020(4) 0.000(3) -0.002(3) 0.008(3)
C60 0.017(4) 0.017(3) 0.023(4) -0.006(3) -0.002(3) 0.001(3)
C61 0.015(3) 0.017(3) 0.019(3) -0.004(3) 0.001(3) -0.001(3)
C62 0.010(3) 0.025(4) 0.023(4) -0.004(3) 0.005(3) -0.001(3)
C63 0.018(4) 0.015(4) 0.041(5) 0.005(3) 0.004(3) 0.000(3)
C64 0.021(4) 0.016(4) 0.056(6) -0.012(4) 0.008(4) -0.007(3)
C65 0.018(4) 0.033(5) 0.041(5) -0.020(4) -0.004(3) -0.005(3)
C66 0.018(4) 0.026(4) 0.024(4) -0.011(3) -0.004(3) -0.005(3)
F1 0.025(2) 0.026(2) 0.015(2) -0.0075(17) 0.0072(17) -0.0045(18)
F2 0.023(2) 0.032(3) 0.029(2) -0.015(2) -0.0018(19) -0.0082(19)
F3 0.038(3) 0.029(2) 0.019(2) -0.0113(19) -0.009(2) -0.002(2)
F4 0.043(3) 0.025(2) 0.011(2) -0.0047(18) 0.0053(19) -0.004(2)
F5 0.031(3) 0.033(3) 0.018(2) -0.0065(19) 0.0082(19) -0.015(2)
F6 0.032(3) 0.023(2) 0.033(3) -0.003(2) 0.012(2) 0.010(2)
F7 0.039(3) 0.024(2) 0.034(3) 0.001(2) 0.018(2) -0.003(2)
F8 0.035(3) 0.014(2) 0.030(3) 0.0010(18) 0.002(2) 0.0010(19)
F9 0.030(3) 0.022(2) 0.035(3) -0.004(2) 0.008(2) 0.008(2)
F10 0.030(3) 0.017(2) 0.034(3) -0.0023(19) 0.012(2) 0.0009(19)
F11 0.022(3) 0.086(5) 0.025(3) -0.027(3) -0.004(2) 0.010(3)
F12 0.038(4) 0.148(8) 0.044(4) -0.057(5) 0.009(3) 0.018(4)
F13 0.058(4) 0.070(4) 0.018(3) -0.022(3) -0.007(2) 0.002(3)
F14 0.038(3) 0.055(3) 0.024(3) -0.010(2) -0.013(2) -0.006(3)
F15 0.021(3) 0.078(4) 0.029(3) -0.022(3) -0.003(2) 0.011(3)
F16 0.019(2) 0.033(2) 0.0098(19) -0.0004(17) 0.0018(16) 0.0023(18)
F17 0.013(2) 0.046(3) 0.019(2) -0.009(2) 0.0013(17) 0.0007(19)
F18 0.025(2) 0.038(3) 0.015(2) -0.0065(19) 0.0094(18) -0.011(2)
F19 0.033(3) 0.032(3) 0.011(2) 0.0011(18) 0.0009(18) -0.005(2)
F20 0.020(2) 0.030(2) 0.016(2) -0.0004(18) -0.0021(17) 0.0016(18)
F21 0.032(3) 0.032(3) 0.018(2) -0.0093(19) -0.0016(19) 0.007(2)
F22 0.054(4) 0.036(3) 0.039(3) -0.022(2) 0.000(3) 0.019(3)
F23 0.057(4) 0.033(3) 0.045(3) -0.005(3) -0.003(3) 0.030(3)
F24 0.041(3) 0.041(3) 0.024(3) 0.001(2) -0.009(2) 0.018(2)
F25 0.028(2) 0.026(2) 0.019(2) -0.0099(18) -0.0052(18) 0.0074(19)
F26 0.028(2) 0.025(2) 0.015(2) 0.0033(17) 0.0026(18) -0.0001(19)
F27 0.031(3) 0.019(2) 0.058(4) 0.012(2) 0.008(2) 0.000(2)
F28 0.049(4) 0.021(3) 0.092(5) -0.022(3) 0.007(3) -0.015(3)
F29 0.045(3) 0.052(4) 0.048(3) -0.036(3) -0.006(3) -0.017(3)
F30 0.032(3) 0.035(3) 0.018(2) -0.008(2) -0.0062(19) 0.000(2)
N1 0.015(3) 0.011(3) 0.010(3) -0.006(2) 0.001(2) 0.004(2)
N2 0.010(3) 0.011(3) 0.014(3) -0.004(2) -0.001(2) 0.002(2)
N3 0.024(3) 0.014(3) 0.008(3) -0.006(2) -0.002(2) 0.003(2)
N4 0.022(3) 0.012(3) 0.009(3) -0.005(2) 0.003(2) -0.003(2)
N5 0.017(3) 0.010(3) 0.015(3) 0.000(2) 0.005(2) 0.001(2)
N6 0.011(3) 0.015(3) 0.014(3) 0.000(2) 0.002(2) -0.002(2)
Pd1 0.0141(3) 0.0097(2) 0.0063(2) -0.00318(17) 0.00032(17) -0.00016(17)

loop_
_atom_type_symbol
_atom_type_description
_atom_type_scat_dispersion_real
_atom_type_scat_dispersion_imag
_atom_type_scat_source
C C 0.0033 0.0016 'International Tables Vol C Tables 4.2.6.8 and 6.1.1.4'
H H 0.0000 0.0000 'International Tables Vol C Tables 4.2.6.8 and 6.1.1.4'
Cl Cl 0.1484 0.1585 'International Tables Vol C Tables 4.2.6.8 and 6.1.1.4'
F F 0.0171 0.0103 'International Tables Vol C Tables 4.2.6.8 and 6.1.1.4'
N N 0.0061 0.0033 'International Tables Vol C Tables 4.2.6.8 and 6.1.1.4'
Pd Pd -0.9988 1.0072 'International Tables Vol C Tables 4.2.6.8 and 6.1.1.4'

loop_
_geom_angle_atom_site_label_1
_geom_angle_atom_site_label_2
_geom_angle_atom_site_label_3
_geom_angle
N1 C1 C30 124.9(6)
N1 C1 C2 108.9(6)
C30 C1 C2 124.0(6)
C3 C2 C1 106.6(6)
C3 C2 H2 126.7
C1 C2 H2 126.7
C2 C3 C4 106.7(6)
C2 C3 H3 126.6
C4 C3 H3 126.6
N1 C4 C5 123.6(6)
N1 C4 C3 109.6(6)
C5 C4 C3 125.9(6)
C6 C5 C4 123.2(6)
C6 C5 C31 118.6(6)
C4 C5 C31 117.7(6)
N2 C6 C5 124.9(6)
N2 C6 C7 108.8(6)
C5 C6 C7 126.2(6)
C8 C7 C6 107.4(6)
C8 C7 H7 126.3
C6 C7 H7 126.3
C7 C8 C9 107.2(6)
C7 C8 H8 126.4
C9 C8 H8 126.4
N2 C9 C10 124.1(6)
N2 C9 C8 108.5(6)
C10 C9 C8 127.3(6)
C9 C10 C11 124.5(7)
C9 C10 C37 116.2(6)
C11 C10 C37 119.3(6)
N3 C11 C10 126.4(6)
N3 C11 C12 109.0(6)
C10 C11 C12 124.5(7)
C13 C12 C11 107.2(6)
C13 C12 H12 126.4
C11 C12 H12 126.4
C12 C13 C14 107.5(6)
C12 C13 H13 126.3
C14 C13 H13 126.3
N3 C14 C15 123.2(7)
N3 C14 C13 109.5(6)
C15 C14 C13 127.2(7)
C16 C15 C14 123.8(6)
C16 C15 C43 119.5(6)
C14 C15 C43 116.7(6)
C15 C16 N4 123.8(6)
C15 C16 C17 127.9(6)
N4 C16 C17 108.2(6)
C18 C17 C16 104.5(6)
C18 C17 Pd1 131.7(5)
C16 C17 Pd1 122.0(5)
C17 C18 C19 110.8(6)
C17 C18 H18 124.6
C19 C18 H18 124.6
N4 C19 C18 106.1(6)
N4 C19 C20 123.0(6)
C18 C19 C20 130.9(6)
C21 C20 C19 120.1(6)
C21 C20 C49 120.0(6)
C19 C20 C49 119.9(6)
N5 C21 C20 122.1(6)
N5 C21 C22 106.1(6)
C20 C21 C22 131.8(7)
C23 C22 C21 108.2(6)
C23 C22 H22 125.9
C21 C22 H22 125.9
C22 C23 C24 109.1(6)
C22 C23 H23 125.4
C24 C23 H23 125.4
C25 C24 N5 123.1(6)
C25 C24 C23 132.0(7)
N5 C24 C23 104.8(6)
C24 C25 C26 120.0(6)
C24 C25 C55 120.1(6)
C26 C25 C55 119.6(6)
N6 C26 C27 106.1(6)
N6 C26 C25 120.0(6)
C27 C26 C25 132.0(7)
C28 C27 C26 107.8(6)
C28 C27 H27 126.1
C26 C27 H27 126.1
C27 C28 C29 108.4(6)
C27 C28 H28 125.8
C29 C28 H28 125.8
N6 C29 C28 106.2(6)
N6 C29 C30 120.0(6)
C28 C29 C30 133.5(7)
C1 C30 C29 121.0(6)
C1 C30 C61 118.9(6)
C29 C30 C61 120.1(6)
C32 C31 C36 116.2(6)
C32 C31 C5 121.9(6)
C36 C31 C5 121.9(6)
F1 C32 C33 117.9(6)
F1 C32 C31 119.3(6)
C33 C32 C31 122.8(6)
F2 C33 C32 120.4(6)
F2 C33 C34 119.7(7)
C32 C33 C34 119.9(7)
F3 C34 C33 120.5(7)
F3 C34 C35 120.4(7)
C33 C34 C35 119.1(7)
F4 C35 C36 120.8(7)
F4 C35 C34 119.2(7)
C36 C35 C34 120.0(7)
F5 C36 C35 118.1(6)
F5 C36 C31 120.0(6)
C35 C36 C31 122.0(7)
C42 C37 C38 115.3(6)
C42 C37 C10 123.9(6)
C38 C37 C10 120.8(6)
F6 C38 C39 118.0(7)
F6 C38 C37 118.8(6)
C39 C38 C37 123.2(7)
F7 C39 C40 120.8(7)
F7 C39 C38 120.5(7)
C40 C39 C38 118.6(7)
F8 C40 C41 120.0(7)
F8 C40 C39 119.7(7)
C41 C40 C39 120.3(7)
F9 C41 C42 120.6(7)
F9 C41 C40 119.4(7)
C42 C41 C40 120.0(7)
F10 C42 C41 117.5(7)
F10 C42 C37 119.8(6)
C41 C42 C37 122.7(7)
C48 C43 C44 116.9(7)
C48 C43 C15 121.7(7)
C44 C43 C15 121.4(7)
F11 C44 C43 120.3(7)
F11 C44 C45 118.0(8)
C43 C44 C45 121.7(8)
F12 C45 C46 120.2(8)
F12 C45 C44 120.3(9)
C46 C45 C44 119.5(8)
F13 C46 C45 120.2(8)
F13 C46 C47 119.8(8)
C45 C46 C47 120.1(7)
F14 C47 C46 120.0(7)
F14 C47 C48 120.5(8)
C46 C47 C48 119.5(8)
F15 C48 C43 119.3(7)
F15 C48 C47 118.5(7)
C43 C48 C47 122.3(7)
C50 C49 C54 116.0(6)
C50 C49 C20 121.0(6)
C54 C49 C20 122.9(6)
F16 C50 C49 120.2(6)
F16 C50 C51 117.1(6)
C49 C50 C51 122.6(7)
F17 C51 C52 120.1(6)
F17 C51 C50 120.6(7)
C52 C51 C50 119.3(7)
F18 C52 C53 120.0(7)
F18 C52 C51 119.8(7)
C53 C52 C51 120.3(7)
F19 C53 C52 119.8(6)
F19 C53 C54 120.8(7)
C52 C53 C54 119.4(7)
F20 C54 C53 117.2(6)
F20 C54 C49 120.5(6)
C53 C54 C49 122.3(7)
C56 C55 C60 115.9(7)
C56 C55 C25 121.0(7)
C60 C55 C25 123.0(6)
F21 C56 C57 117.2(7)
F21 C56 C55 119.8(7)
C57 C56 C55 123.0(7)
F22 C57 C56 120.7(8)
F22 C57 C58 120.2(7)
C56 C57 C58 119.1(7)
F23 C58 C59 119.9(8)
F23 C58 C57 120.2(8)
C59 C58 C57 119.9(7)
F24 C59 C60 121.2(7)
F24 C59 C58 119.6(7)
C60 C59 C58 119.2(7)
F25 C60 C59 117.7(7)
F25 C60 C55 119.5(6)
C59 C60 C55 122.8(7)
C62 C61 C66 116.3(7)
C62 C61 C30 122.3(7)
C66 C61 C30 121.0(7)
F26 C62 C63 117.2(7)
F26 C62 C61 120.8(7)
C63 C62 C61 121.9(8)
F27 C63 C62 120.8(8)
F27 C63 C64 119.7(7)
C62 C63 C64 119.5(8)
F28 C64 C65 119.9(9)
F28 C64 C63 120.1(8)
C65 C64 C63 120.0(7)
F29 C65 C66 120.7(8)
F29 C65 C64 119.7(8)
C66 C65 C64 119.5(8)
F30 C66 C65 117.5(7)
F30 C66 C61 119.8(7)
C65 C66 C61 122.7(8)
Cl1 C67 Cl2 108.3(7)
Cl1 C67 Cl3 115.6(8)
Cl2 C67 Cl3 107.2(7)
Cl5 C68 Cl4 151(2)
Cl5 C68 Cl6 110.4(14)
Cl4 C68 Cl6 95.3(14)
C4 N1 C1 107.2(5)
C4 N1 Pd1 125.2(5)
C1 N1 Pd1 127.5(5)
C6 N2 C9 107.9(6)
C6 N2 Pd1 124.4(5)
C9 N2 Pd1 126.4(5)
C11 N3 C14 106.8(6)
C11 N3 Pd1 123.6(5)
C14 N3 Pd1 127.2(5)
C19 N4 C16 110.4(6)
C19 N4 H4 124.8
C16 N4 H4 124.8
C21 N5 C24 111.8(6)
C21 N5 H5 124.1
C24 N5 H5 124.1
C26 N6 C29 111.3(6)
C26 N6 H6 124.4
C29 N6 H6 124.4
C17 Pd1 N3 91.6(3)
C17 Pd1 N1 94.1(3)
N3 Pd1 N1 169.2(2)
C17 Pd1 N2 166.9(3)
N3 Pd1 N2 90.3(2)
N1 Pd1 N2 86.2(2)

loop_
_geom_bond_atom_site_label_1
_geom_bond_atom_site_label_2
_geom_bond_distance
C1 N1 1.366(9)
C1 C30 1.402(10)
C1 C2 1.451(9)
C2 C3 1.359(10)
C2 H2 0.9500
C3 C4 1.446(9)
C3 H3 0.9500
C4 N1 1.354(9)
C4 C5 1.408(9)
C5 C6 1.402(9)
C5 C31 1.496(9)
C6 N2 1.363(9)
C6 C7 1.444(10)
C7 C8 1.344(11)
C7 H7 0.9500
C8 C9 1.451(10)
C8 H8 0.9500
C9 N2 1.368(9)
C9 C10 1.397(10)
C10 C11 1.399(10)
C10 C37 1.489(9)
C11 N3 1.369(9)
C11 C12 1.447(10)
C12 C13 1.352(11)
C12 H12 0.9500
C13 C14 1.424(10)
C13 H13 0.9500
C14 N3 1.382(9)
C14 C15 1.400(10)
C15 C16 1.375(10)
C15 C43 1.504(9)
C16 N4 1.378(9)
C16 C17 1.440(9)
C17 C18 1.394(9)
C17 Pd1 1.993(7)
C18 C19 1.410(9)
C18 H18 0.9500
C19 N4 1.369(9)
C19 C20 1.444(9)
C20 C21 1.383(10)
C20 C49 1.480(9)
C21 N5 1.368(9)
C21 C22 1.433(10)
C22 C23 1.370(10)
C22 H22 0.9500
C23 C24 1.432(10)
C23 H23 0.9500
C24 C25 1.380(10)
C24 N5 1.393(9)
C25 C26 1.434(10)
C25 C55 1.478(10)
C26 N6 1.368(9)
C26 C27 1.407(10)
C27 C28 1.388(10)
C27 H27 0.9500
C28 C29 1.399(10)
C28 H28 0.9500
C29 N6 1.370(9)
C29 C30 1.403(10)
C30 C61 1.479(10)
C31 C32 1.376(10)
C31 C36 1.398(10)
C32 F1 1.340(8)
C32 C33 1.373(10)
C33 F2 1.342(8)
C33 C34 1.379(10)
C34 F3 1.327(8)
C34 C35 1.383(11)
C35 F4 1.335(8)
C35 C36 1.374(10)
C36 F5 1.339(8)
C37 C42 1.391(10)
C37 C38 1.393(10)
C38 F6 1.344(9)
C38 C39 1.383(10)
C39 F7 1.325(9)
C39 C40 1.375(11)
C40 F8 1.335(8)
C40 C41 1.369(11)
C41 F9 1.344(9)
C41 C42 1.369(10)
C42 F10 1.346(9)
C43 C48 1.377(11)
C43 C44 1.386(11)
C44 F11 1.330(10)
C44 C45 1.389(11)
C45 F12 1.329(11)
C45 C46 1.369(13)
C46 F13 1.335(9)
C46 C47 1.375(13)
C47 F14 1.344(9)
C47 C48 1.379(11)
C48 F15 1.333(9)
C49 C50 1.381(10)
C49 C54 1.396(9)
C50 F16 1.332(8)
C50 C51 1.385(10)
C51 F17 1.333(9)
C51 C52 1.378(10)
C52 F18 1.347(8)
C52 C53 1.367(11)
C53 F19 1.336(8)
C53 C54 1.386(10)
C54 F20 1.346(8)
C55 C56 1.380(10)
C55 C60 1.390(10)
C56 F21 1.344(9)
C56 C57 1.372(11)
C57 F22 1.335(9)
C57 C58 1.381(12)
C58 F23 1.336(9)
C58 C59 1.381(12)
C59 F24 1.331(9)
C59 C60 1.369(11)
C60 F25 1.348(9)
C61 C62 1.391(10)
C61 C66 1.395(10)
C62 F26 1.336(9)
C62 C63 1.378(11)
C63 F27 1.337(10)
C63 C64 1.387(14)
C64 F28 1.329(9)
C64 C65 1.373(13)
C65 F29 1.334(10)
C65 C66 1.367(11)
C66 F30 1.338(9)
C67 Cl1 1.753(11)
C67 Cl2 1.762(11)
C67 Cl3 1.767(11)
C68 Cl5 1.800(15)
C68 Cl4 1.809(15)
C68 Cl6 1.850(15)
N1 Pd1 2.011(5)
N2 Pd1 2.034(6)
N3 Pd1 2.007(6)
N4 H4 0.8800
N5 H5 0.8800
N6 H6 0.8800
